data_9005005
loop_
_publ_author_name
'Dal Negro, A.'
'Manoli, S.'
'Secco, L.'
'Piccirillo, E. M.'

_publ_section_title
;
 Megacrystic clinopyroxenes from Victoria (Australia):
 Crystal chemical comparisons of pyroxenes from high and low pressure regimes
 Sample: Bu-10
;
_journal_name_full 'European Journal of Mineralogy'
_journal_page_first 105
_journal_page_last 121
_journal_paper_doi 10.1127/ejm/01/1/0105
_journal_volume 1
_journal_year 1989
_chemical_compound_source 'Victoria, Australia'
_chemical_formula_sum 'Al0.2 Ca0.691 Cr0.001 Fe0.202 Mg0.812 Mn0.006 Na0.159 O6 Si1.918 Ti0.011'
_chemical_name_mineral Diopside
_space_group_IT_number 15
_symmetry_space_group_name_Hall '-C 2yc'
_symmetry_space_group_name_H-M 'C 1 2/c 1'
_cell_angle_alpha 90
_cell_angle_beta 106.46
_cell_angle_gamma 90
_cell_length_a 9.706
_cell_length_b 8.873
_cell_length_c 5.265
_cell_formula_units_Z 4
_cell_volume 434.846
_database_code_amcsd 0006350
_exptl_crystal_density_diffrn 3.338
_cod_original_formula_sum 'Ca.691 Na.159 Fe.202 Mg.812 Mn.006 Al.2 Ti.011 Cr.001 Si1.918 O6'
_cod_database_code 9005005

loop_
_space_group_symop_operation_xyz
x,y,z
1/2+x,1/2+y,z
x,-y,1/2+z
1/2+x,1/2-y,1/2+z
-x,y,1/2-z
1/2-x,1/2+y,1/2-z
-x,-y,-z
1/2-x,1/2-y,-z

loop_
_atom_site_label
_atom_site_fract_x
_atom_site_fract_y
_atom_site_fract_z
_atom_site_occupancy
_atom_site_U_iso_or_equiv
CaM2 0.00000 0.29860 0.25000 0.69100 0.01406
NaM2 0.00000 0.29860 0.25000 0.15900 0.01406
FeM2 0.00000 0.29860 0.25000 0.08400 0.01406
MgM2 0.00000 0.29860 0.25000 0.06000 0.01406
MnM2 0.00000 0.29860 0.25000 0.00600 0.01406
AlM1 0.00000 0.90640 0.25000 0.11800 0.00811
FeM1 0.00000 0.90640 0.25000 0.11800 0.00811
MgM1 0.00000 0.90640 0.25000 0.75200 0.00811
TiM1 0.00000 0.90640 0.25000 0.01100 0.00811
CrM1 0.00000 0.90640 0.25000 0.00100 0.00811
SiT 0.28800 0.09270 0.23170 0.95900 0.00861
AlT 0.28800 0.09270 0.23170 0.04100 0.00861
O1 0.11460 0.08560 0.14030 1.00000 0.01178
O2 0.36230 0.25190 0.31950 1.00000 0.01444
O3 0.35130 0.01730 -0.00170 1.00000 0.01153

loop_
_cod_related_entry_id
_cod_related_entry_database
_cod_related_entry_code
1 AMCSD 0006350
